data_4321900
loop_
_publ_author_name
'Amaya Castillo'
'Guada Barea'
'Miguel A. Esteruelas'
'Fernando J. Lahoz'
'Agust\'i LLed\'os'
'Feliu Maseras'
'Javier Modrego'
'Enrique O\~nate'
'Luis A. Oro'
'Natividad Ruiz'
'Eduardo Sola'

_publ_contact_author
;
     Enrique O\~nate Rodr\'iguez
     Departamento de Qu\'imica Inorg\'anica
     Facultad de Ciencias
     Universidad de Zaragoza
     50009-Zaragoza
     Spain
;
_publ_contact_author_email onate@posta.unizar.es
_publ_section_title
;
 Thermally Activated Site Exchange and Quantum Exchange Coupling Processes
 in Unsymmetrical Trihydride Osmium Compounds
;
_journal_name_full 'Inorganic Chemistry'
_journal_page_first 1814
_journal_page_last 1824
_journal_paper_doi 10.1021/ic9804061
_journal_volume 38
_journal_year 1999
_chemical_formula_structural
;
OsH~3~(\k^2^-N,S-(2-Spy))(P^i^Pr~3~)~2~
;
_chemical_formula_sum 'C23 H49 N Os P2 S'
_chemical_formula_weight 623.85
_space_group_IT_number 14
_symmetry_cell_setting monoclinic
_symmetry_Int_Tables_number 14
_symmetry_space_group_name_Hall '-P 2ybc'
_symmetry_space_group_name_H-M 'P 1 21/c 1'
_atom_sites_solution_hydrogens geom
_atom_sites_solution_primary heavy
_atom_sites_solution_secondary difmap
_audit_creation_method PARSTCIF
_cell_angle_alpha 90.00(0)
_cell_angle_beta 98.23(3)
_cell_angle_gamma 90.00(0)
_cell_formula_units_Z 4.00
_cell_length_a 8.832(2)
_cell_length_b 21.124(5)
_cell_length_c 14.923(4)
_cell_measurement_radiation 'Mo, K\a'
_cell_measurement_reflns_used 64
_cell_measurement_temperature 230.0(2)
_cell_measurement_theta_max 20
_cell_measurement_theta_min 10
_cell_measurement_wavelength 0.71073
_cell_volume 2755.5(12)
_computing_cell_refinement 'DIF4 (Siemens-Stoe)'
_computing_data_collection 'DIF4 (Siemens-Stoe)'
_computing_data_reduction 'REDU4 (Siemens-Stoe)'
_computing_molecular_graphics 'XP, SHELXTL v. 4.2 (Siemens)'
_computing_publication_material
;
 PARST (Nardelli, 1983); PARSTCIF (Nardelli, 1991)
;
_computing_structure_refinement 'SHELXTL v. 4.2 (Siemens)'
_computing_structure_solution 'SHELXS-86 (Sheldrick, 1990)'
_diffrn_ambient_temperature 230.0(2)
_diffrn_measurement_device 'Siemens Stoe AED-2'
_diffrn_measurement_method '\w/2\q scans'
_diffrn_radiation_monochromator graphite
_diffrn_radiation_source 'normal focus Siemens Mo sealed tube'
_diffrn_radiation_type MoK\a
_diffrn_radiation_wavelength 0.71073
_diffrn_reflns_av_R_equivalents 0.015
_diffrn_reflns_limit_h_max 0
_diffrn_reflns_limit_h_min -10
_diffrn_reflns_limit_k_max 25
_diffrn_reflns_limit_k_min -25
_diffrn_reflns_limit_l_max 19
_diffrn_reflns_limit_l_min -19
_diffrn_reflns_number 8132
_diffrn_reflns_theta_max 25
_diffrn_reflns_theta_min 1.5
_diffrn_standards_decay_% 3
_diffrn_standards_interval_time 55
_diffrn_standards_number 3
_exptl_absorpt_coefficient_mu 4.8292
_exptl_absorpt_correction_T_max 0.1690
_exptl_absorpt_correction_T_min 0.0321
_exptl_absorpt_correction_type '\y scans'
_exptl_crystal_colour yellow
_exptl_crystal_density_diffrn 1.5038
_exptl_crystal_description block
_exptl_crystal_F_000 1264.0
_exptl_crystal_size_max 0.70
_exptl_crystal_size_mid 0.67
_exptl_crystal_size_min 0.33
_refine_diff_density_max 1.15
_refine_diff_density_min -0.89
_refine_ls_extinction_coef 'not used'
_refine_ls_extinction_expression 'not used'
_refine_ls_extinction_method none
_refine_ls_goodness_of_fit_obs 1.0892
_refine_ls_hydrogen_treatment riding
_refine_ls_matrix_type full
_refine_ls_number_constraints 0
_refine_ls_number_parameters 267
_refine_ls_number_reflns 3390
_refine_ls_number_restraints 0
_refine_ls_restrained_S_obs 1.0892
_refine_ls_R_factor_all 0.0466
_refine_ls_R_factor_obs 0.0301
_refine_ls_shift/esd_max 0.2
_refine_ls_shift/esd_mean 0.009
_refine_ls_structure_factor_coef F
_refine_ls_weighting_details
;
calc w=1/[\s^2^(F)+0.000725(F^2^)]
;
_refine_ls_weighting_scheme calc
_refine_ls_wR_factor_all 0.0452
_refine_ls_wR_factor_obs 0.0328
_reflns_number_observed 3390
_reflns_number_total 4852
_reflns_observed_criterion >5sigma(F)
_cod_data_source_file ic9804061.cif
_cod_data_source_block comp2
_cod_original_cell_volume 2756.(1)
_cod_database_code 4321900

loop_
_symmetry_equiv_pos_as_xyz
'x, y, z'
'-x, -y, -z'
'-x, 0.5+y, 0.5-z'
'x, -0.5-y, -0.5+z'

loop_
_atom_site_aniso_label
_atom_site_aniso_U_11
_atom_site_aniso_U_22
_atom_site_aniso_U_33
_atom_site_aniso_U_23
_atom_site_aniso_U_13
_atom_site_aniso_U_12
Os 0.0277(1) 0.0200(2) 0.0342(2) -0.0017(1) 0.0021(1) 0.0004(1)
P1 0.0301(7) 0.0194(7) 0.0402(7) -0.0031(6) -0.0006(6) -0.0006(6)
P2 0.0305(7) 0.0195(7) 0.0399(7) -0.0020(6) 0.0019(5) 0.0003(6)
S 0.0350(7) 0.0351(8) 0.0447(8) -0.0007(7) 0.0129(6) 0.0014(7)
N 0.0339(23) 0.0204(24) 0.0328(21) -0.0036(18) 0.0030(17) 0.0014(20)
C1 0.0440(31) 0.0195(30) 0.0356(26) -0.0003(22) 0.0041(22) 0.0008(24)
C2 0.0564(38) 0.0431(38) 0.0319(27) 0.0046(25) 0.0051(25) 0.0061(30)
C3 0.0557(39) 0.0466(39) 0.0442(33) 0.0031(28) -0.0020(27) 0.0065(34)
C4 0.0351(30) 0.0469(38) 0.0546(33) -0.0076(29) -0.0047(26) 0.0034(29)
C5 0.0333(27) 0.0287(33) 0.0434(28) -0.0013(23) 0.0066(22) 0.0023(24)
C6 0.0340(31) 0.0337(35) 0.0549(34) -0.0076(27) 0.0009(25) 0.0138(28)
C7 0.0628(41) 0.0280(36) 0.0779(43) -0.0077(31) 0.0122(33) 0.0124(33)
C8 0.0446(39) 0.0576(49) 0.0860(49) -0.0117(37) 0.0165(34) 0.0120(35)
C9 0.0563(38) 0.0289(34) 0.0443(31) 0.0015(25) -0.0088(27) 0.0016(29)
C10 0.0556(41) 0.0480(45) 0.0754(43) 0.0114(35) -0.0284(34) 0.0036(34)
C11 0.0785(53) 0.0494(44) 0.0573(38) 0.0164(32) 0.0060(36) 0.0043(39)
C12 0.0344(30) 0.0268(32) 0.0543(33) -0.0012(25) 0.0015(25) 0.0026(25)
C13 0.0441(35) 0.0358(37) 0.0615(37) -0.0102(29) -0.0075(28) -0.0019(30)
C14 0.0404(34) 0.0368(37) 0.0768(41) -0.0029(31) 0.0133(29) -0.0037(29)
C15 0.0402(31) 0.0267(31) 0.0433(29) -0.0006(24) 0.0062(23) 0.0033(26)
C16 0.0636(42) 0.0395(40) 0.0779(44) -0.0235(33) 0.0198(33) -0.0015(36)
C17 0.0447(35) 0.0475(42) 0.0676(41) -0.0088(32) 0.0131(30) 0.0060(32)
C18 0.0357(30) 0.0262(32) 0.0650(37) -0.0058(27) 0.0018(26) -0.0010(26)
C19 0.0398(35) 0.0564(47) 0.0805(44) -0.0044(36) -0.0174(31) -0.0060(34)
C20 0.0344(33) 0.0563(49) 0.1087(54) -0.0172(40) 0.0219(34) -0.0082(34)
C21 0.0559(37) 0.0199(31) 0.0465(32) 0.0072(24) 0.0055(26) 0.0044(29)
C22 0.0773(51) 0.0426(45) 0.0641(40) 0.0091(33) 0.0027(36) -0.0108(36)
C23 0.0730(47) 0.0312(38) 0.0678(40) 0.0085(31) -0.0159(35) 0.0024(34)

loop_
_atom_site_label
_atom_site_fract_x
_atom_site_fract_y
_atom_site_fract_z
_atom_site_U_iso_or_equiv
_atom_site_thermal_displace_type
_atom_site_type_symbol
_atom_site_calc_flag
_atom_site_calc_attached_atom
_atom_site_aniso_ratio
Os 0.22496(2) 0.24812(1) 0.16606(1) 0.0275(1) aniso Os . . 1.80
P1 0.2259(1) 0.13768(7) 0.17444(8) 0.0304(4) aniso P . . 2.33
P2 0.2638(2) 0.35685(7) 0.19212(9) 0.0303(4) aniso P . . 2.15
S 0.2711(2) 0.25268(7) 0.0039(1) 0.0376(4) aniso S . . 1.62
N 0.0210(5) 0.2586(2) 0.0699(3) 0.0292(13) aniso N . . 1.89
C1 0.0742(6) 0.2617(2) -0.0107(3) 0.0332(17) aniso C . . 2.29
C2 -0.0258(7) 0.2694(3) -0.0920(3) 0.0439(20) aniso C . . 1.95
C3 -0.1798(7) 0.2750(3) -0.0890(4) 0.0497(22) aniso C . . 1.71
C4 -0.2335(7) 0.2724(3) -0.0047(4) 0.0466(22) aniso C . . 2.09
C5 -0.1310(6) 0.2643(2) 0.0708(3) 0.0350(19) aniso C . . 1.59
C6 0.3383(6) 0.0958(3) 0.0949(4) 0.0414(19) aniso C . . 3.22
C7 0.3357(8) 0.0239(3) 0.0975(4) 0.0560(25) aniso C . . 3.57
C8 0.4997(7) 0.1198(3) 0.0974(4) 0.0620(27) aniso C . . 2.77
C9 0.2950(7) 0.1102(3) 0.2929(4) 0.0447(20) aniso C . . 2.47
C10 0.4617(7) 0.1250(3) 0.3243(4) 0.0633(26) aniso C . . 4.12
C11 0.2589(8) 0.0437(3) 0.3190(4) 0.0621(27) aniso C . . 2.20
C12 0.0390(6) 0.0957(3) 0.1515(4) 0.0390(19) aniso C . . 2.17
C13 -0.0311(7) 0.0990(3) 0.0510(4) 0.0486(21) aniso C . . 2.53
C14 -0.0726(6) 0.1212(3) 0.2117(4) 0.0508(22) aniso C . . 2.25
C15 0.1722(6) 0.3861(3) 0.2899(3) 0.0367(18) aniso C . . 1.68
C16 0.2136(8) 0.4527(3) 0.3243(4) 0.0594(22) aniso C . . 3.30
C17 -0.0011(6) 0.3779(3) 0.2756(4) 0.0528(24) aniso C . . 1.99
C18 0.4674(6) 0.3773(3) 0.2299(4) 0.0428(19) aniso C . . 2.69
C19 0.5321(7) 0.3479(3) 0.3207(4) 0.0614(26) aniso C . . 3.41
C20 0.5660(6) 0.3603(3) 0.1566(5) 0.0653(27) aniso C . . 3.87
C21 0.2128(7) 0.4121(3) 0.0944(4) 0.0409(21) aniso C . . 3.21
C22 0.2874(8) 0.4774(3) 0.0991(4) 0.0620(28) aniso C . . 2.34
C23 0.0441(7) 0.4187(3) 0.0635(4) 0.0599(25) aniso C . . 3.60
H01 0.4043(98) 0.2366(28) 0.1985(54) 0.103(28) iso H . Os 1.00
H02 0.2998(75) 0.2456(20) 0.2625(39) 0.048(18) iso H . Os 1.00
H03 0.1156(74) 0.2447(20) 0.2346(38) 0.050(18) iso H . Os 1.00
H2 0.0167(7) 0.2764(3) -0.1545(3) 0.0695(31) iso H . C2 1.00
H3 -0.2496(7) 0.2767(3) -0.1519(4) 0.0695(31) iso H . C3 1.00
H4 -0.3543(7) 0.2734(3) -0.0060(4) 0.0695(31) iso H . C4 1.00
H5 -0.1681(6) 0.2630(2) 0.1282(3) 0.0695(31) iso H . C5 1.00
H6 0.2722(6) 0.1047(3) 0.0456(4) 0.0695(31) iso H . C6 1.00
H7A 0.3830(8) 0.0038(3) 0.0444(4) 0.0695(31) iso H . C7 1.00
H7B 0.2315(8) 0.0101(3) 0.0941(4) 0.0695(31) iso H . C7 1.00
H7C 0.3985(8) 0.0025(3) 0.1498(4) 0.0695(31) iso H . C7 1.00
H8A 0.5109(7) 0.1611(3) 0.1088(4) 0.0695(31) iso H . C8 1.00
H8B 0.5284(7) 0.1059(3) 0.0445(4) 0.0695(31) iso H . C8 1.00
H8C 0.5613(7) 0.0976(3) 0.1458(4) 0.0695(31) iso H . C8 1.00
H9 0.2442(7) 0.1431(3) 0.3276(4) 0.0695(31) iso H . C9 1.00
H10A 0.4827(7) 0.1677(3) 0.3169(4) 0.0695(31) iso H . C10 1.00
H10B 0.5247(7) 0.0934(3) 0.2957(4) 0.0695(31) iso H . C10 1.00
H10C 0.4905(7) 0.1277(3) 0.3853(4) 0.0695(31) iso H . C10 1.00
H11A 0.2675(8) 0.0375(3) 0.3834(4) 0.0695(31) iso H . C11 1.00
H11B 0.1406(8) 0.0379(3) 0.3083(4) 0.0695(31) iso H . C11 1.00
H11C 0.3185(8) 0.0158(3) 0.2915(4) 0.0695(31) iso H . C11 1.00
H12 0.0804(6) 0.0498(3) 0.1659(4) 0.0695(31) iso H . C12 1.00
H13A -0.1294(7) 0.0802(3) 0.0458(4) 0.0695(31) iso H . C13 1.00
H13B 0.0342(7) 0.0755(3) 0.0162(4) 0.0695(31) iso H . C13 1.00
H13C -0.0556(7) 0.1461(3) 0.0310(4) 0.0695(31) iso H . C13 1.00
H14A -0.1628(6) 0.0992(3) 0.2135(4) 0.0695(31) iso H . C14 1.00
H14B -0.0927(6) 0.1653(3) 0.1999(4) 0.0695(31) iso H . C14 1.00
H14C -0.0330(6) 0.1151(3) 0.2697(4) 0.0695(31) iso H . C14 1.00
H15 0.2160(6) 0.3561(3) 0.3336(3) 0.0695(31) iso H . C15 1.00
H16A 0.1593(8) 0.4630(3) 0.3731(4) 0.0695(31) iso H . C16 1.00
H16B 0.1733(8) 0.4829(3) 0.2763(4) 0.0695(31) iso H . C16 1.00
H16C 0.3220(8) 0.4573(3) 0.3412(4) 0.0695(31) iso H . C16 1.00
H17A -0.0528(6) 0.4169(3) 0.2443(4) 0.0695(31) iso H . C17 1.00
H17B -0.0358(6) 0.3384(3) 0.2482(4) 0.0695(31) iso H . C17 1.00
H17C -0.0366(6) 0.3864(3) 0.3272(4) 0.0695(31) iso H . C17 1.00
H18 0.4755(6) 0.4215(3) 0.2331(4) 0.0695(31) iso H . C18 1.00
H19A 0.6411(7) 0.3552(3) 0.3253(4) 0.0695(31) iso H . C19 1.00
H19B 0.5299(7) 0.3013(3) 0.3213(4) 0.0695(31) iso H . C19 1.00
H19C 0.4733(7) 0.3646(3) 0.3754(4) 0.0695(31) iso H . C19 1.00
H20A 0.5680(6) 0.3151(3) 0.1405(5) 0.0695(31) iso H . C20 1.00
H20B 0.5381(6) 0.3841(3) 0.0910(5) 0.0695(31) iso H . C20 1.00
H20C 0.6691(6) 0.3720(3) 0.1801(5) 0.0695(31) iso H . C20 1.00
H21 0.2549(7) 0.3937(3) 0.0357(4) 0.0695(31) iso H . C21 1.00
H22A 0.2330(8) 0.5019(3) 0.1501(4) 0.0695(31) iso H . C22 1.00
H22B 0.2738(8) 0.4964(3) 0.0407(4) 0.0695(31) iso H . C22 1.00
H22C 0.3949(8) 0.4733(3) 0.1202(4) 0.0695(31) iso H . C22 1.00
H23A 0.0313(7) 0.4287(3) 0.0061(4) 0.0695(31) iso H . C23 1.00
H23B -0.0063(7) 0.3779(3) 0.0606(4) 0.0695(31) iso H . C23 1.00
H23C -0.0011(7) 0.4507(3) 0.0992(4) 0.0695(31) iso H . C23 1.00

loop_
_atom_type_symbol
_atom_type_number_in_cell
_atom_type_description
_atom_type_scat_dispersion_real
_atom_type_scat_dispersion_imag
_atom_type_scat_source
Os 4 'Osmium      ' -1.2165 7.6030 'Int. Tab. C, 4.2.6.8, 6.1.1.4'
'P ' 8 'Phosphorus  ' 0.1023 0.0942 'Int. Tab. C, 4.2.6.8, 6.1.1.4'
'S ' 4 'Sulphur     ' 0.1246 0.1234 'Int. Tab. C, 4.2.6.8, 6.1.1.4'
'N ' 4 'Nitrogen    ' 0.0061 0.0033 'Int. Tab. C, 4.2.6.8, 6.1.1.4'
'C ' 92 'Carbon      ' 0.0033 0.0016 'Int. Tab. C, 4.2.6.8, 6.1.1.4'
'H ' 196 'Hydrogen    ' 0.0000 0.0000 'Int. Tab. C, 4.2.6.8, 6.1.1.4'

loop_
_diffrn_attenuator_code
_diffrn_attenuator_scale
? ?

loop_
_geom_angle_atom_site_label_1
_geom_angle_atom_site_label_2
_geom_angle_atom_site_label_3
_geom_angle
_geom_angle_publ_flag
H02 Os H03 65(3) yes
H01 Os H03 119(4) yes
H01 Os H02 55(4) yes
N Os H03 84(2) yes
N Os H02 149(2) yes
N Os H01 156(3) yes
S Os H03 150(3) yes
S Os H02 145(2) yes
S Os H01 90(3) yes
S Os N 65.7(1) yes
P2 Os H03 92(2) yes
P2 Os H02 81(2) yes
P2 Os H01 89(2) yes
P2 Os N 95.7(1) yes
P2 Os S 94.71(5) yes
P1 Os H03 85(2) yes
P1 Os H02 85(2) yes
P1 Os H01 81(2) yes
P1 Os N 97.8(1) yes
P1 Os S 95.16(5) yes
P1 Os P2 165.76(5) yes
Os P1 C12 118.0(2) no
Os P1 C9 110.9(2) no
Os P1 C6 115.8(2) no
C9 P1 C12 100.7(3) no
C6 P1 C12 101.2(2) no
C6 P1 C9 108.7(2) no
Os P2 C21 117.9(2) no
Os P2 C18 113.0(2) no
Os P2 C15 112.5(2) no
C18 P2 C21 101.9(3) no
C15 P2 C21 108.6(2) no
C15 P2 C18 101.2(2) no
Os S C1 80.1(2) no
Os N C5 137.9(4) no
Os N C1 103.5(3) no
C1 N C5 118.5(4) no
S C1 N 110.7(4) no
N C1 C2 121.2(4) no
S C1 C2 128.2(4) no
C1 C2 H2 121.1 no
C1 C2 C3 119.1(5) no
C3 C2 H2 119.4 no
C2 C3 H3 115.7 no
C2 C3 C4 119.2(6) no
C4 C3 H3 124.9 no
C3 C4 H4 116.7 no
C3 C4 C5 118.6(5) no
C5 C4 H4 124.5 no
N C5 C4 123.4(5) no
C4 C5 H5 118.3 no
N C5 H5 118.3 no
P1 C6 H6 94.6 no
P1 C6 C8 114.3(4) no
P1 C6 C7 116.4(4) no
C8 C6 H6 117.0 no
C7 C6 H6 102.7 no
C7 C6 C8 110.6(5) no
C6 C7 H7C 117.5 no
C6 C7 H7B 108.7 no
C6 C7 H7A 112.4 no
H7B C7 H7C 108.9 no
H7A C7 H7C 100.0 no
H7A C7 H7B 108.9 no
C6 C8 H8C 106.6 no
C6 C8 H8B 104.6 no
C6 C8 H8A 114.3 no
H8B C8 H8C 107.3 no
H8A C8 H8C 107.3 no
H8A C8 H8B 116.3 no
P1 C9 H9 99.4 no
P1 C9 C11 118.7(4) no
P1 C9 C10 113.5(4) no
C11 C9 H9 112.5 no
C10 C9 H9 100.6 no
C10 C9 C11 110.2(5) no
C9 C10 H10C 116.3 no
C9 C10 H10B 107.8 no
C9 C10 H10A 111.4 no
H10B C10 H10C 112.0 no
H10A C10 H10C 91.5 no
H10A C10 H10B 117.5 no
C9 C11 H11C 109.0 no
C9 C11 H11B 108.4 no
C9 C11 H11A 113.4 no
H11B C11 H11C 118.6 no
H11A C11 H11C 112.8 no
H11A C11 H11B 94.2 no
P1 C12 H12 97.4 no
P1 C12 C14 110.8(4) no
P1 C12 C13 112.3(4) no
C14 C12 H12 116.3 no
C13 C12 H12 108.7 no
C13 C12 C14 110.8(4) no
C12 C13 H13C 110.9 no
C12 C13 H13B 108.3 no
C12 C13 H13A 107.3 no
H13B C13 H13C 116.5 no
H13A C13 H13C 103.0 no
H13A C13 H13B 110.5 no
C12 C14 H14C 108.8 no
C12 C14 H14B 110.6 no
C12 C14 H14A 118.2 no
H14B C14 H14C 110.7 no
H14A C14 H14C 96.9 no
H14A C14 H14B 110.7 no
P2 C15 H15 97.8 no
P2 C15 C17 113.0(4) no
P2 C15 C16 117.2(4) no
C17 C15 H15 108.8 no
C16 C15 H15 109.3 no
C16 C15 C17 109.8(5) no
C15 C16 H16C 111.4 no
C15 C16 H16B 108.0 no
C15 C16 H16A 110.3 no
H16B C16 H16C 111.5 no
H16A C16 H16C 111.5 no
H16A C16 H16B 103.8 no
C15 C17 H17C 109.1 no
C15 C17 H17B 114.3 no
C15 C17 H17A 110.3 no
H17B C17 H17C 114.3 no
H17A C17 H17C 92.5 no
H17A C17 H17B 114.3 no
P2 C18 H18 108.1 no
P2 C18 C20 110.7(4) no
P2 C18 C19 113.4(4) no
C20 C18 H18 102.9 no
C19 C18 H18 110.2 no
C19 C18 C20 111.0(5) no
C18 C19 H19C 112.1 no
C18 C19 H19B 114.3 no
C18 C19 H19A 103.9 no
H19B C19 H19C 107.8 no
H19A C19 H19C 118.0 no
H19A C19 H19B 100.4 no
C18 C20 H20C 106.5 no
C18 C20 H20B 116.8 no
C18 C20 H20A 115.7 no
H20B C20 H20C 106.8 no
H20A C20 H20C 106.8 no
H20A C20 H20B 103.7 no
P2 C21 H21 109.7 no
P2 C21 C23 114.5(4) no
P2 C21 C22 118.3(4) no
C23 C21 H21 103.1 no
C22 C21 H21 99.6 no
C22 C21 C23 109.5(5) no
C21 C22 H22C 109.5 no
C21 C22 H22B 110.0 no
C21 C22 H22A 103.4 no
H22B C22 H22C 109.2 no
H22A C22 H22C 109.2 no
H22A C22 H22B 115.4 no
C21 C23 H23C 111.1 no
C21 C23 H23B 111.2 no
C21 C23 H23A 107.9 no
H23B C23 H23C 114.6 no
H23A C23 H23C 111.1 no
H23A C23 H23B 100.3 no

loop_
_geom_bond_atom_site_label_1
_geom_bond_atom_site_label_2
_geom_bond_distance
_geom_bond_publ_flag
Os P1 2.336(2) yes
Os P2 2.347(2) yes
Os S 2.513(2) yes
Os N 2.148(4) yes
Os H01 1.61(8) yes
Os H02 1.50(6) yes
Os H03 1.51(7) yes
P1 C6 1.874(6) no
P1 C9 1.878(5) no
P1 C12 1.862(5) no
P2 C15 1.872(6) no
P2 C18 1.857(5) no
P2 C21 1.872(5) no
S C1 1.732(6) no
N C1 1.354(7) yes
N C5 1.350(7) yes
C1 C2 1.404(7) yes
C2 C3 1.373(9) yes
C2 H2 1.064 no
C3 C4 1.407(8) yes
C3 H3 1.047 no
C4 C5 1.352(7) yes
C4 H4 1.064 no
C5 H5 0.960 no
C6 C7 1.519(8) no
C6 C8 1.508(8) no
C6 H6 0.892 no
C7 H7A 1.037 no
C7 H7B 0.960 no
C7 H7C 0.999 no
C8 H8A 0.893 no
C8 H8B 0.910 no
C8 H8C 0.961 no
C9 C10 1.512(8) no
C9 C11 1.505(9) no
C9 H9 1.008 no
C10 H10A 0.931 no
C10 H10B 1.003 no
C10 H10C 0.911 no
C11 H11A 0.962 no
C11 H11B 1.041 no
C11 H11C 0.926 no
C12 C13 1.540(7) no
C12 C14 1.524(8) no
C12 H12 1.048 no
C13 H13A 0.947 no
C13 H13B 0.967 no
C13 H13C 1.053 no
C14 H14A 0.925 no
C14 H14B 0.960 no
C14 H14C 0.895 no
C15 C16 1.523(8) no
C15 C17 1.524(8) no
C15 H15 0.951 no
C16 H16A 0.953 no
C16 H16B 0.988 no
C16 H16C 0.960 no
C17 H17A 1.022 no
C17 H17B 0.960 no
C17 H17C 0.891 no
C18 C19 1.526(8) no
C18 C20 1.535(9) no
C18 H18 0.937 no
C19 H19A 0.967 no
C19 H19B 0.984 no
C19 H19C 1.089 no
C20 H20A 0.986 no
C20 H20B 1.096 no
C20 H20C 0.960 no
C21 C22 1.525(9) no
C21 C23 1.502(9) no
C21 H21 1.073 no
C22 H22A 1.088 no
C22 H22B 0.952 no
C22 H22C 0.960 no
C23 H23A 0.873 no
C23 H23B 0.968 no
C23 H23C 0.980 no
